data_7121892
loop_
_publ_author_name
'Odyniec, Maria L.'
'Sedgwick, Adam C.'
'Swan, Alexander H.'
'Weber, Maria'
'Tang, T. M. Simon'
'Gardiner, Jordan E.'
'Zhang, Miao'
'Jiang, Yun-Bao'
'Kociok-Kohn, Gabriele'
'Elmes, Robert B. P.'
'Bull, Steven D.'
'He, Xiao-Peng'
'James, Tony D.'

_publ_section_title
;
 'AND'-based fluorescence scaffold for the detection of ROS/RNS and a
 second analyte.
;
_journal_issue 61
_journal_name_full 'Chemical communications (Cambridge, England)'
_journal_page_first 8466
_journal_page_last 8469
_journal_paper_doi 10.1039/c8cc04316g
_journal_volume 54
_journal_year 2018
_chemical_formula_moiety 'C31 H37 B2 N O6, C H2 Cl2'
_chemical_formula_sum 'C32 H39 B2 Cl2 N O6'
_chemical_formula_weight 626.16
_chemical_name_common Pinkment-OH
_space_group_crystal_system monoclinic
_space_group_IT_number 14
_space_group_name_Hall '-P 2ybc'
_space_group_name_H-M_alt 'P 1 21/c 1'
_symmetry_space_group_name_Hall '-P 2ybc'
_symmetry_space_group_name_H-M 'P 1 21/c 1'
_atom_sites_solution_hydrogens mixed
_audit_creation_method SHELXL-2016/6
_audit_update_record
;
2018-05-21 deposited with the CCDC.
2018-06-26 downloaded from the CCDC.
;
_cell_angle_alpha 90
_cell_angle_beta 91.250(3)
_cell_angle_gamma 90
_cell_formula_units_Z 4
_cell_length_a 21.0386(6)
_cell_length_b 12.0671(3)
_cell_length_c 12.7442(4)
_cell_measurement_reflns_used 13559
_cell_measurement_temperature 150(2)
_cell_measurement_theta_max 29.5870
_cell_measurement_theta_min 3.6780
_cell_volume 3234.66(16)
_computing_cell_refinement 'CrysAlisPro 1.171.38.43 (Rigaku OD, 2015)'
_computing_data_collection 'CrysAlisPro 1.171.38.43 (Rigaku OD, 2015)'
_computing_data_reduction 'CrysAlisPro 1.171.38.43 (Rigaku OD, 2015)'
_computing_molecular_graphics 'ORTEP3 for Windows - Farrugia, L. J. J. Appl. Crystallogr. 1997, 30, 565'
_computing_publication_material
;
 'WinGX publication routines, Farrugia, 
 L. J., J. Appl. Crystallogr., 1999, 32, 837-838
;
_computing_structure_refinement
;
 SHELXL-2016/6 (Sheldrick, 2014)
 Sheldrick GM (2008) Acta Crystallogr A64:112--122 and 
 C. B. H\"ubschle, G. M. Sheldrick and B. Dittrich
 ShelXle: a Qt graphical user interface for SHELXL
 J. Appl. Cryst., 44, (2011) 1281-1284.
;
_computing_structure_solution
; 
 SHELXT 
G.M.Sheldrick,Acta Crystallogr.,Sect. A: Found.Crystallogr., 2008, 64,112-122.
;
_diffrn_ambient_environment N~2~
_diffrn_ambient_temperature 150.00(10)
_diffrn_detector 'CCD plate'
_diffrn_detector_area_resol_mean 8.0734
_diffrn_detector_type EosS2
_diffrn_measured_fraction_theta_full 0.998
_diffrn_measured_fraction_theta_max 0.920
_diffrn_measurement_device 'four-circle diffractometer'
_diffrn_measurement_device_type 'New Xcalibur, EosS2'
_diffrn_measurement_method '\w scans'
_diffrn_radiation_monochromator graphite
_diffrn_radiation_probe x-ray
_diffrn_radiation_type 'Mo K\a'
_diffrn_radiation_wavelength 0.71073
_diffrn_reflns_av_R_equivalents 0.0329
_diffrn_reflns_av_unetI/netI 0.0322
_diffrn_reflns_Laue_measured_fraction_full 0.998
_diffrn_reflns_Laue_measured_fraction_max 0.920
_diffrn_reflns_limit_h_max 29
_diffrn_reflns_limit_h_min -29
_diffrn_reflns_limit_k_max 16
_diffrn_reflns_limit_k_min -17
_diffrn_reflns_limit_l_max 17
_diffrn_reflns_limit_l_min -16
_diffrn_reflns_number 46742
_diffrn_reflns_point_group_measured_fraction_full 0.998
_diffrn_reflns_point_group_measured_fraction_max 0.920
_diffrn_reflns_theta_full 25.242
_diffrn_reflns_theta_max 30.348
_diffrn_reflns_theta_min 3.361
_diffrn_source 'fine-focus sealed X-ray tube'
_diffrn_source_type 'Enhance (Mo) X-ray Source'
_exptl_absorpt_coefficient_mu 0.244
_exptl_absorpt_correction_T_max 1.00000
_exptl_absorpt_correction_T_min 0.85577
_exptl_absorpt_correction_type multi-scan
_exptl_absorpt_process_details
;
CrysAlisPro 1.171.38.43 (Rigaku Oxford Diffraction, 2015)
Empirical absorption correction using spherical harmonics,
 implemented in SCALE3 ABSPACK scaling algorithm.
;
_exptl_crystal_colour colourless
_exptl_crystal_density_diffrn 1.286
_exptl_crystal_description plate
_exptl_crystal_F_000 1320
_exptl_crystal_recrystallization_method 'Re-crystallisation from solvent: CH2Cl2'
_exptl_crystal_size_max 0.500
_exptl_crystal_size_mid 0.400
_exptl_crystal_size_min 0.150
_refine_diff_density_max 0.927
_refine_diff_density_min -0.557
_refine_diff_density_rms 0.068
_refine_ls_extinction_method none
_refine_ls_goodness_of_fit_ref 1.045
_refine_ls_hydrogen_treatment mixed
_refine_ls_matrix_type full
_refine_ls_number_parameters 459
_refine_ls_number_reflns 8960
_refine_ls_number_restraints 0
_refine_ls_restrained_S_all 1.045
_refine_ls_R_factor_all 0.0862
_refine_ls_R_factor_gt 0.0652
_refine_ls_shift/su_max 0.001
_refine_ls_shift/su_mean 0.000
_refine_ls_structure_factor_coef Fsqd
_refine_ls_weighting_details 'w=1/[\s^2^(Fo^2^)+(0.0743P)^2^+3.1436P] where P=(Fo^2^+2Fc^2^)/3'
_refine_ls_weighting_scheme calc
_refine_ls_wR_factor_gt 0.1611
_refine_ls_wR_factor_ref 0.1737
_reflns_Friedel_coverage 0.000
_reflns_number_gt 6911
_reflns_number_total 8960
_reflns_threshold_expression 'I > 2\s(I)'
_cod_data_source_file c8cc04316g2.cif
_cod_data_source_block e16tdj1
_cod_depositor_comments 'Adding full bibliography for 7121892.cif.'
_cod_database_code 7121892
_shelx_shelxl_version_number 2016/6
_shelx_space_group_comment
;
The symmetry employed for this shelxl refinement is uniquely defined
by the following loop, which should always be used as a source of
symmetry information in preference to the above space-group names.
They are only intended as comments.
;
_shelx_estimated_absorpt_t_min 0.888
_shelx_estimated_absorpt_t_max 0.964
_oxdiff_exptl_absorpt_empirical_full_min 0.889
_oxdiff_exptl_absorpt_empirical_full_max 1.168
_oxdiff_exptl_absorpt_empirical_details
;
Empirical correction (ABSPACK) includes:
- Absorption correction using spherical harmonics
- Frame scaling
;

loop_
_space_group_symop_operation_xyz
'x, y, z'
'-x, y+1/2, -z+1/2'
'-x, -y, -z'
'x, -y-1/2, z-1/2'

loop_
_atom_site_label
_atom_site_type_symbol
_atom_site_fract_x
_atom_site_fract_y
_atom_site_fract_z
_atom_site_U_iso_or_equiv
_atom_site_adp_type
_atom_site_occupancy
_atom_site_site_symmetry_order
_atom_site_calc_flag
_atom_site_refinement_flags_posn
_atom_site_refinement_flags_adp
_atom_site_refinement_flags_occupancy
_atom_site_disorder_assembly
_atom_site_disorder_group
N N 0.20002(7) 0.70244(13) 0.50582(13) 0.0210(3) Uani 1 1 d . . . . .
C1 C 0.25867(9) 0.70592(15) 0.55991(14) 0.0186(3) Uani 1 1 d . . . . .
C2 C 0.26866(9) 0.76741(16) 0.65136(15) 0.0236(4) Uani 1 1 d . . . . .
H2 H 0.234906 0.809872 0.679081 0.028 Uiso 1 1 calc R U . . .
C3 C 0.32798(10) 0.76686(17) 0.70234(16) 0.0249(4) Uani 1 1 d . . . . .
H3 H 0.334085 0.810630 0.763699 0.030 Uiso 1 1 calc R U . . .
C4 C 0.37858(9) 0.70410(17) 0.66609(15) 0.0230(4) Uani 1 1 d . . . . .
B1 B 0.44245(11) 0.69687(19) 0.72836(18) 0.0249(4) Uani 1 1 d . . . . .
O1 O 0.4580(4) 0.7627(7) 0.8160(8) 0.0278(13) Uani 0.557(13) 1 d . . P A 1
O2 O 0.4906(3) 0.6211(5) 0.7100(5) 0.0274(10) Uani 0.557(13) 1 d . . P A 1
C6 C 0.4964(4) 0.6574(6) 0.9614(6) 0.0383(14) Uani 0.557(13) 1 d . . P A 1
H6A H 0.534634 0.630510 0.998471 0.057 Uiso 0.557(13) 1 calc R U P A 1
H6B H 0.469601 0.594257 0.940723 0.057 Uiso 0.557(13) 1 calc R U P A 1
H6C H 0.472621 0.706387 1.007699 0.057 Uiso 0.557(13) 1 calc R U P A 1
C7 C 0.5551(3) 0.8210(6) 0.9000(6) 0.0510(16) Uani 0.557(13) 1 d . . P A 1
H7A H 0.595398 0.794008 0.930394 0.076 Uiso 0.557(13) 1 calc R U P A 1
H7B H 0.531425 0.860454 0.953823 0.076 Uiso 0.557(13) 1 calc R U P A 1
H7C H 0.563687 0.871401 0.841733 0.076 Uiso 0.557(13) 1 calc R U P A 1
C9 C 0.5749(4) 0.5388(5) 0.8154(4) 0.0419(15) Uani 0.557(13) 1 d . . P A 1
H9A H 0.613125 0.556977 0.857239 0.063 Uiso 0.557(13) 1 calc R U P A 1
H9B H 0.586521 0.491663 0.756201 0.063 Uiso 0.557(13) 1 calc R U P A 1
H9C H 0.544652 0.499356 0.859290 0.063 Uiso 0.557(13) 1 calc R U P A 1
C10 C 0.5912(5) 0.7074(10) 0.7085(8) 0.050(2) Uani 0.557(13) 1 d . . P A 1
H10A H 0.629247 0.723969 0.751468 0.074 Uiso 0.557(13) 1 calc R U P A 1
H10B H 0.572260 0.776781 0.682916 0.074 Uiso 0.557(13) 1 calc R U P A 1
H10C H 0.602965 0.661317 0.648699 0.074 Uiso 0.557(13) 1 calc R U P A 1
O1A O 0.4478(5) 0.7335(9) 0.8253(10) 0.0258(15) Uani 0.443(13) 1 d . . P A 2
O2A O 0.4950(3) 0.6562(7) 0.6831(6) 0.0310(14) Uani 0.443(13) 1 d . . P A 2
C6A C 0.5225(6) 0.6854(13) 0.9637(7) 0.060(3) Uani 0.443(13) 1 d . . P A 2
H6D H 0.500463 0.736211 1.010720 0.091 Uiso 0.443(13) 1 calc R U P A 2
H6E H 0.567631 0.682041 0.984007 0.091 Uiso 0.443(13) 1 calc R U P A 2
H6F H 0.503731 0.611334 0.968905 0.091 Uiso 0.443(13) 1 calc R U P A 2
C7A C 0.5419(4) 0.8443(6) 0.8445(11) 0.054(3) Uani 0.443(13) 1 d . . P A 2
H7D H 0.587506 0.846241 0.861858 0.081 Uiso 0.443(13) 1 calc R U P A 2
H7E H 0.519396 0.895185 0.890781 0.081 Uiso 0.443(13) 1 calc R U P A 2
H7F H 0.534928 0.866978 0.771348 0.081 Uiso 0.443(13) 1 calc R U P A 2
C9A C 0.5434(5) 0.5241(6) 0.8025(7) 0.046(2) Uani 0.443(13) 1 d . . P A 2
H9D H 0.574094 0.510659 0.860096 0.068 Uiso 0.443(13) 1 calc R U P A 2
H9E H 0.555003 0.479796 0.741418 0.068 Uiso 0.443(13) 1 calc R U P A 2
H9F H 0.500768 0.503182 0.824705 0.068 Uiso 0.443(13) 1 calc R U P A 2
C10A C 0.6064(5) 0.6780(11) 0.7241(10) 0.039(2) Uani 0.443(13) 1 d . . P A 2
H10D H 0.640764 0.674094 0.777065 0.058 Uiso 0.443(13) 1 calc R U P A 2
H10E H 0.603389 0.753618 0.696387 0.058 Uiso 0.443(13) 1 calc R U P A 2
H10F H 0.615297 0.626549 0.666716 0.058 Uiso 0.443(13) 1 calc R U P A 2
C5 C 0.51614(10) 0.72372(19) 0.85995(19) 0.0324(5) Uani 1 1 d . . . . .
C8 C 0.54407(10) 0.64657(19) 0.77355(18) 0.0299(4) Uani 1 1 d . . . . .
C11 C 0.36819(9) 0.64269(16) 0.57388(15) 0.0229(4) Uani 1 1 d . . . . .
H11 H 0.401582 0.598872 0.546831 0.028 Uiso 1 1 calc R U . . .
C12 C 0.31021(9) 0.64529(15) 0.52230(14) 0.0197(4) Uani 1 1 d . . . . .
O3 O 0.30521(6) 0.58554(13) 0.42961(11) 0.0259(3) Uani 1 1 d . . . . .
C13 C 0.24500(8) 0.56886(15) 0.38776(14) 0.0177(3) Uani 1 1 d . . . . .
C14 C 0.23995(9) 0.49481(15) 0.30657(14) 0.0186(3) Uani 1 1 d . . . . .
H14 H 0.277097 0.458776 0.282733 0.022 Uiso 1 1 calc R U . . .
C15 C 0.18104(9) 0.47104(15) 0.25783(14) 0.0200(4) Uani 1 1 d . . . . .
B2 B 0.17914(10) 0.38274(17) 0.17037(17) 0.0208(4) Uani 1 1 d . . . . .
O4 O 0.23292(7) 0.34333(12) 0.12620(12) 0.0274(3) Uani 1 1 d . . . . .
O5 O 0.12468(6) 0.33268(12) 0.13123(11) 0.0232(3) Uani 1 1 d . . . . .
C16 C 0.21545(10) 0.24689(17) 0.06275(18) 0.0287(4) Uani 1 1 d . . . . .
C17 C 0.22924(13) 0.1455(2) 0.1295(2) 0.0439(6) Uani 1 1 d . . . . .
H17A H 0.203090 0.147621 0.192180 0.066 Uiso 1 1 calc R U . . .
H17B H 0.274306 0.144872 0.150623 0.066 Uiso 1 1 calc R U . . .
H17C H 0.219238 0.078564 0.088921 0.066 Uiso 1 1 calc R U . . .
C18 C 0.25592(13) 0.2477(2) -0.0343(2) 0.0449(6) Uani 1 1 d . . . . .
H18A H 0.252988 0.320495 -0.068174 0.067 Uiso 1 1 calc R U . . .
H18B H 0.240630 0.190569 -0.083386 0.067 Uiso 1 1 calc R U . . .
H18C H 0.300294 0.232513 -0.014195 0.067 Uiso 1 1 calc R U . . .
C19 C 0.14300(10) 0.26664(17) 0.04001(16) 0.0254(4) Uani 1 1 d . . . . .
C20 C 0.10250(12) 0.1630(2) 0.0362(2) 0.0387(5) Uani 1 1 d . . . . .
H20A H 0.058231 0.183098 0.020075 0.058 Uiso 1 1 calc R U . . .
H20B H 0.105047 0.125432 0.104327 0.058 Uiso 1 1 calc R U . . .
H20C H 0.118022 0.113201 -0.018397 0.058 Uiso 1 1 calc R U . . .
C21 C 0.12955(12) 0.3389(2) -0.05550(19) 0.0393(6) Uani 1 1 d . . . . .
H21A H 0.084574 0.360126 -0.057475 0.059 Uiso 1 1 calc R U . . .
H21B H 0.139402 0.297559 -0.119299 0.059 Uiso 1 1 calc R U . . .
H21C H 0.155993 0.405696 -0.051359 0.059 Uiso 1 1 calc R U . . .
C22 C 0.12777(9) 0.52692(16) 0.29533(15) 0.0228(4) Uani 1 1 d . . . . .
H22 H 0.087150 0.512460 0.264304 0.027 Uiso 1 1 calc R U . . .
C23 C 0.13301(9) 0.60284(16) 0.37668(15) 0.0222(4) Uani 1 1 d . . . . .
H23 H 0.096057 0.639802 0.400067 0.027 Uiso 1 1 calc R U . . .
C24 C 0.19179(9) 0.62575(15) 0.42471(14) 0.0180(3) Uani 1 1 d . . . . .
C25 C 0.14730(9) 0.77193(16) 0.53789(15) 0.0218(4) Uani 1 1 d . . . . .
H25A H 0.120139 0.788500 0.475436 0.026 Uiso 1 1 calc R U . . .
H25B H 0.164549 0.843094 0.564655 0.026 Uiso 1 1 calc R U . . .
C26 C 0.10633(9) 0.72075(16) 0.62157(15) 0.0207(4) Uani 1 1 d . . . . .
C27 C 0.12595(10) 0.62893(17) 0.67868(18) 0.0281(4) Uani 1 1 d . . . . .
H27 H 0.165211 0.594490 0.662936 0.034 Uiso 1 1 calc R U . . .
C28 C 0.08941(10) 0.58616(19) 0.75848(18) 0.0307(5) Uani 1 1 d . . . . .
H28 H 0.103736 0.523117 0.796886 0.037 Uiso 1 1 calc R U . . .
C29 C 0.03194(9) 0.63561(18) 0.78209(16) 0.0268(4) Uani 1 1 d . . . . .
C30 C 0.01128(9) 0.72743(19) 0.72500(18) 0.0297(4) Uani 1 1 d . . . . .
H30 H -0.028206 0.761378 0.740200 0.036 Uiso 1 1 calc R U . . .
C31 C 0.04854(9) 0.76930(18) 0.64573(17) 0.0264(4) Uani 1 1 d . . . . .
H31 H 0.034302 0.832342 0.607253 0.032 Uiso 1 1 calc R U . . .
O6 O -0.00144(8) 0.59092(16) 0.86262(13) 0.0370(4) Uani 1 1 d . . . . .
H6 H -0.0370(16) 0.619(3) 0.862(2) 0.049(9) Uiso 1 1 d . . . . .
C32 C 0.32003(15) 0.9283(3) 0.4247(3) 0.0598(9) Uani 1 1 d . . . . .
H32A H 0.317944 0.946232 0.500371 0.072 Uiso 1 1 calc R U . . .
H32B H 0.340882 0.855203 0.418006 0.072 Uiso 1 1 calc R U . . .
Cl1 Cl 0.36533(3) 1.02809(6) 0.36250(7) 0.0570(2) Uani 1 1 d . . . . .
Cl2 Cl 0.24296(3) 0.92080(6) 0.37144(6) 0.04811(18) Uani 1 1 d . . . . .

loop_
_atom_site_aniso_label
_atom_site_aniso_U_11
_atom_site_aniso_U_22
_atom_site_aniso_U_33
_atom_site_aniso_U_23
_atom_site_aniso_U_13
_atom_site_aniso_U_12
N 0.0190(7) 0.0234(8) 0.0204(8) -0.0059(6) -0.0022(6) 0.0042(6)
C1 0.0197(8) 0.0188(8) 0.0173(8) 0.0001(7) -0.0002(7) -0.0004(6)
C2 0.0249(9) 0.0241(9) 0.0216(9) -0.0063(7) -0.0009(7) 0.0023(7)
C3 0.0267(10) 0.0265(9) 0.0215(9) -0.0066(8) -0.0018(7) -0.0017(8)
C4 0.0216(9) 0.0262(9) 0.0212(9) -0.0023(8) -0.0020(7) -0.0033(7)
B1 0.0236(10) 0.0270(11) 0.0240(11) -0.0008(9) -0.0022(8) -0.0022(8)
O1 0.026(3) 0.028(3) 0.028(2) -0.006(2) -0.013(2) -0.001(2)
O2 0.0219(15) 0.035(3) 0.025(2) -0.0070(17) -0.0058(16) 0.0020(17)
C6 0.036(3) 0.052(3) 0.026(2) 0.006(2) -0.002(3) 0.010(3)
C7 0.055(3) 0.049(3) 0.048(4) -0.003(3) -0.022(3) -0.012(3)
C9 0.036(3) 0.050(3) 0.039(3) 0.002(2) -0.004(2) 0.011(3)
C10 0.030(5) 0.081(7) 0.037(3) 0.011(4) -0.004(3) -0.011(4)
O1A 0.018(3) 0.033(5) 0.026(3) -0.006(3) -0.005(2) -0.004(3)
O2A 0.023(2) 0.045(4) 0.024(3) 0.000(2) -0.0082(19) 0.006(2)
C6A 0.049(6) 0.103(9) 0.028(3) -0.011(4) -0.013(4) 0.027(6)
C7A 0.037(4) 0.037(4) 0.088(8) -0.020(4) 0.001(4) -0.007(3)
C9A 0.044(5) 0.032(3) 0.059(4) -0.002(3) -0.010(4) 0.003(3)
C10A 0.016(4) 0.053(5) 0.047(6) -0.005(4) 0.000(3) 0.004(3)
C5 0.0257(10) 0.0363(11) 0.0348(12) -0.0036(9) -0.0105(9) -0.0006(9)
C8 0.0234(10) 0.0362(11) 0.0298(11) 0.0028(9) -0.0064(8) 0.0004(8)
C11 0.0194(9) 0.0266(9) 0.0227(9) -0.0045(8) 0.0013(7) 0.0011(7)
C12 0.0220(9) 0.0220(8) 0.0152(8) -0.0034(7) 0.0007(6) -0.0017(7)
O3 0.0173(6) 0.0387(8) 0.0218(7) -0.0127(6) -0.0012(5) 0.0019(6)
C13 0.0164(8) 0.0212(8) 0.0155(8) 0.0015(7) -0.0015(6) -0.0017(6)
C14 0.0204(8) 0.0189(8) 0.0166(8) -0.0008(7) 0.0014(6) 0.0001(6)
C15 0.0241(9) 0.0186(8) 0.0170(8) -0.0002(7) -0.0021(7) -0.0012(7)
B2 0.0234(10) 0.0200(9) 0.0188(10) 0.0007(8) -0.0020(8) -0.0025(8)
O4 0.0212(7) 0.0299(7) 0.0309(8) -0.0136(6) -0.0011(6) -0.0034(5)
O5 0.0210(6) 0.0258(7) 0.0226(7) -0.0047(5) -0.0009(5) -0.0032(5)
C16 0.0284(10) 0.0261(10) 0.0318(11) -0.0127(8) 0.0012(8) -0.0037(8)
C17 0.0432(14) 0.0324(12) 0.0560(16) -0.0058(11) -0.0041(12) 0.0071(10)
C18 0.0422(14) 0.0484(15) 0.0450(15) -0.0241(12) 0.0163(11) -0.0102(11)
C19 0.0268(10) 0.0286(10) 0.0207(9) -0.0058(8) 0.0007(7) -0.0084(8)
C20 0.0398(13) 0.0343(12) 0.0422(13) -0.0120(10) 0.0022(10) -0.0157(10)
C21 0.0404(13) 0.0513(14) 0.0260(11) 0.0040(10) -0.0074(9) -0.0137(11)
C22 0.0214(9) 0.0232(9) 0.0237(9) -0.0013(7) -0.0043(7) 0.0002(7)
C23 0.0196(9) 0.0238(9) 0.0232(9) -0.0024(7) -0.0018(7) 0.0033(7)
C24 0.0212(8) 0.0170(8) 0.0157(8) 0.0006(6) 0.0001(6) 0.0014(6)
C25 0.0219(9) 0.0210(9) 0.0224(9) -0.0030(7) -0.0011(7) 0.0057(7)
C26 0.0174(8) 0.0226(9) 0.0218(9) -0.0061(7) -0.0037(7) 0.0020(7)
C27 0.0243(10) 0.0270(10) 0.0333(11) 0.0001(8) 0.0026(8) 0.0079(8)
C28 0.0269(10) 0.0316(11) 0.0337(11) 0.0064(9) 0.0012(8) 0.0050(8)
C29 0.0191(9) 0.0367(11) 0.0246(10) -0.0032(8) -0.0036(7) -0.0026(8)
C30 0.0160(9) 0.0404(12) 0.0327(11) -0.0017(9) -0.0021(8) 0.0059(8)
C31 0.0184(9) 0.0314(10) 0.0294(10) -0.0008(8) -0.0053(7) 0.0063(7)
O6 0.0229(8) 0.0538(10) 0.0346(9) 0.0084(8) 0.0034(6) 0.0007(7)
C32 0.0476(16) 0.0644(19) 0.067(2) 0.0303(16) -0.0080(14) -0.0177(14)
Cl1 0.0446(4) 0.0416(4) 0.0852(6) 0.0089(4) 0.0101(4) -0.0081(3)
Cl2 0.0384(3) 0.0448(4) 0.0613(4) 0.0021(3) 0.0037(3) -0.0039(3)

loop_
_atom_type_symbol
_atom_type_description
_atom_type_scat_dispersion_real
_atom_type_scat_dispersion_imag
_atom_type_scat_source
C C 0.0033 0.0016 'International Tables Vol C Tables 4.2.6.8 and 6.1.1.4'
H H 0.0000 0.0000 'International Tables Vol C Tables 4.2.6.8 and 6.1.1.4'
B B 0.0013 0.0007 'International Tables Vol C Tables 4.2.6.8 and 6.1.1.4'
N N 0.0061 0.0033 'International Tables Vol C Tables 4.2.6.8 and 6.1.1.4'
O O 0.0106 0.0060 'International Tables Vol C Tables 4.2.6.8 and 6.1.1.4'
Cl Cl 0.1484 0.1585 'International Tables Vol C Tables 4.2.6.8 and 6.1.1.4'

loop_
_geom_angle_atom_site_label_1
_geom_angle_atom_site_label_2
_geom_angle_atom_site_label_3
_geom_angle
C24 N C1 118.57(15)
C24 N C25 120.45(15)
C1 N C25 120.85(15)
C2 C1 N 122.86(17)
C2 C1 C12 117.41(17)
N C1 C12 119.73(16)
C1 C2 C3 120.28(18)
C1 C2 H2 119.9
C3 C2 H2 119.9
C4 C3 C2 122.04(18)
C4 C3 H3 119.0
C2 C3 H3 119.0
C3 C4 C11 117.31(18)
C3 C4 B1 121.43(18)
C11 C4 B1 121.16(18)
O1A B1 O2A 118.0(6)
O2 B1 O1 110.4(5)
O1A B1 C4 121.2(5)
O2A B1 C4 120.7(3)
O2 B1 C4 125.4(3)
O1 B1 C4 124.1(4)
B1 O1 C5 108.2(7)
B1 O2 C8 109.7(4)
C5 C6 H6A 109.5
C5 C6 H6B 109.5
H6A C6 H6B 109.5
C5 C6 H6C 109.5
H6A C6 H6C 109.5
H6B C6 H6C 109.5
C5 C7 H7A 109.5
C5 C7 H7B 109.5
H7A C7 H7B 109.5
C5 C7 H7C 109.5
H7A C7 H7C 109.5
H7B C7 H7C 109.5
C8 C9 H9A 109.5
C8 C9 H9B 109.5
H9A C9 H9B 109.5
C8 C9 H9C 109.5
H9A C9 H9C 109.5
H9B C9 H9C 109.5
C8 C10 H10A 109.5
C8 C10 H10B 109.5
H10A C10 H10B 109.5
C8 C10 H10C 109.5
H10A C10 H10C 109.5
H10B C10 H10C 109.5
B1 O1A C5 108.2(8)
B1 O2A C8 104.5(5)
C5 C6A H6D 109.5
C5 C6A H6E 109.5
H6D C6A H6E 109.5
C5 C6A H6F 109.5
H6D C6A H6F 109.5
H6E C6A H6F 109.5
C5 C7A H7D 109.5
C5 C7A H7E 109.5
H7D C7A H7E 109.5
C5 C7A H7F 109.5
H7D C7A H7F 109.5
H7E C7A H7F 109.5
C8 C9A H9D 109.5
C8 C9A H9E 109.5
H9D C9A H9E 109.5
C8 C9A H9F 109.5
H9D C9A H9F 109.5
H9E C9A H9F 109.5
C8 C10A H10D 109.5
C8 C10A H10E 109.5
H10D C10A H10E 109.5
C8 C10A H10F 109.5
H10D C10A H10F 109.5
H10E C10A H10F 109.5
C6A C5 O1A 111.9(6)
O1 C5 C7 109.5(4)
C6A C5 C8 115.9(5)
O1 C5 C8 104.7(4)
O1A C5 C8 102.2(5)
C7 C5 C8 119.3(3)
C6A C5 C7A 113.4(6)
O1A C5 C7A 102.9(4)
C8 C5 C7A 109.1(4)
O1 C5 C6 104.5(4)
C7 C5 C6 105.5(4)
C8 C5 C6 112.5(3)
O2 C8 C10 108.7(4)
C10A C8 C9A 110.9(5)
C10A C8 O2A 104.0(5)
C9A C8 O2A 104.2(4)
O2 C8 C9 109.9(3)
C10 C8 C9 109.0(4)
O2 C8 C5 103.1(3)
C10 C8 C5 111.1(5)
C10A C8 C5 119.0(5)
C9A C8 C5 113.6(4)
O2A C8 C5 103.1(3)
C9 C8 C5 114.8(3)
C12 C11 C4 120.64(17)
C12 C11 H11 119.7
C4 C11 H11 119.7
C11 C12 O3 116.50(16)
C11 C12 C1 122.28(17)
O3 C12 C1 121.21(16)
C13 O3 C12 117.24(14)
C14 C13 O3 116.30(16)
C14 C13 C24 121.57(16)
O3 C13 C24 122.13(16)
C13 C14 C15 121.38(17)
C13 C14 H14 119.3
C15 C14 H14 119.3
C22 C15 C14 117.12(17)
C22 C15 B2 124.82(17)
C14 C15 B2 118.02(17)
O4 B2 O5 112.90(17)
O4 B2 C15 122.14(17)
O5 B2 C15 124.93(18)
B2 O4 C16 107.84(15)
B2 O5 C19 107.09(15)
O4 C16 C17 106.85(19)
O4 C16 C18 107.93(17)
C17 C16 C18 111.1(2)
O4 C16 C19 102.34(15)
C17 C16 C19 113.65(19)
C18 C16 C19 114.2(2)
C16 C17 H17A 109.5
C16 C17 H17B 109.5
H17A C17 H17B 109.5
C16 C17 H17C 109.5
H17A C17 H17C 109.5
H17B C17 H17C 109.5
C16 C18 H18A 109.5
C16 C18 H18B 109.5
H18A C18 H18B 109.5
C16 C18 H18C 109.5
H18A C18 H18C 109.5
H18B C18 H18C 109.5
O5 C19 C20 108.48(17)
O5 C19 C21 105.99(18)
C20 C19 C21 110.72(19)
O5 C19 C16 101.99(15)
C20 C19 C16 115.19(19)
C21 C19 C16 113.56(18)
C19 C20 H20A 109.5
C19 C20 H20B 109.5
H20A C20 H20B 109.5
C19 C20 H20C 109.5
H20A C20 H20C 109.5
H20B C20 H20C 109.5
C19 C21 H21A 109.5
C19 C21 H21B 109.5
H21A C21 H21B 109.5
C19 C21 H21C 109.5
H21A C21 H21C 109.5
H21B C21 H21C 109.5
C23 C22 C15 121.48(18)
C23 C22 H22 119.3
C15 C22 H22 119.3
C22 C23 C24 120.96(17)
C22 C23 H23 119.5
C24 C23 H23 119.5
N C24 C23 123.43(16)
N C24 C13 119.08(16)
C23 C24 C13 117.49(16)
N C25 C26 114.25(16)
N C25 H25A 108.7
C26 C25 H25A 108.7
N C25 H25B 108.7
C26 C25 H25B 108.7
H25A C25 H25B 107.6
C27 C26 C31 118.25(19)
C27 C26 C25 121.88(17)
C31 C26 C25 119.81(17)
C26 C27 C28 121.31(19)
C26 C27 H27 119.3
C28 C27 H27 119.3
C29 C28 C27 119.9(2)
C29 C28 H28 120.1
C27 C28 H28 120.1
O6 C29 C28 117.2(2)
O6 C29 C30 123.19(19)
C28 C29 C30 119.6(2)
C31 C30 C29 119.75(18)
C31 C30 H30 120.1
C29 C30 H30 120.1
C30 C31 C26 121.23(19)
C30 C31 H31 119.4
C26 C31 H31 119.4
C29 O6 H6 109(2)
Cl1 C32 Cl2 111.87(17)
Cl1 C32 H32A 109.2
Cl2 C32 H32A 109.2
Cl1 C32 H32B 109.2
Cl2 C32 H32B 109.2
H32A C32 H32B 107.9

loop_
_geom_bond_atom_site_label_1
_geom_bond_atom_site_label_2
_geom_bond_distance
N C24 1.395(2)
N C1 1.401(2)
N C25 1.456(2)
C1 C2 1.394(3)
C1 C12 1.401(3)
C2 C3 1.394(3)
C2 H2 0.9500
C3 C4 1.393(3)
C3 H3 0.9500
C4 C11 1.402(3)
C4 B1 1.548(3)
B1 O1A 1.315(13)
B1 O2A 1.350(8)
B1 O2 1.388(6)
B1 O1 1.403(10)
O1 C5 1.415(10)
O2 C8 1.406(6)
C6 C5 1.584(7)
C6 H6A 0.9800
C6 H6B 0.9800
C6 H6C 0.9800
C7 C5 1.514(6)
C7 H7A 0.9800
C7 H7B 0.9800
C7 H7C 0.9800
C9 C8 1.543(6)
C9 H9A 0.9800
C9 H9B 0.9800
C9 H9C 0.9800
C10 C8 1.498(11)
C10 H10A 0.9800
C10 H10B 0.9800
C10 H10C 0.9800
O1A C5 1.499(12)
O2A C8 1.536(7)
C6A C5 1.405(11)
C6A H6D 0.9800
C6A H6E 0.9800
C6A H6F 0.9800
C7A C5 1.567(8)
C7A H7D 0.9800
C7A H7E 0.9800
C7A H7F 0.9800
C9A C8 1.523(7)
C9A H9D 0.9800
C9A H9E 0.9800
C9A H9F 0.9800
C10A C8 1.515(13)
C10A H10D 0.9800
C10A H10E 0.9800
C10A H10F 0.9800
C5 C8 1.566(3)
C11 C12 1.373(3)
C11 H11 0.9500
C12 O3 1.386(2)
O3 C13 1.378(2)
C13 C14 1.370(3)
C13 C24 1.403(2)
C14 C15 1.404(3)
C14 H14 0.9500
C15 C22 1.401(3)
C15 B2 1.542(3)
B2 O4 1.361(3)
B2 O5 1.379(2)
O4 C16 1.460(2)
O5 C19 1.468(2)
C16 C17 1.514(4)
C16 C18 1.517(3)
C16 C19 1.564(3)
C17 H17A 0.9800
C17 H17B 0.9800
C17 H17C 0.9800
C18 H18A 0.9800
C18 H18B 0.9800
C18 H18C 0.9800
C19 C20 1.514(3)
C19 C21 1.519(3)
C20 H20A 0.9800
C20 H20B 0.9800
C20 H20C 0.9800
C21 H21A 0.9800
C21 H21B 0.9800
C21 H21C 0.9800
C22 C23 1.386(3)
C22 H22 0.9500
C23 C24 1.395(3)
C23 H23 0.9500
C25 C26 1.517(3)
C25 H25A 0.9900
C25 H25B 0.9900
C26 C27 1.384(3)
C26 C31 1.390(3)
C27 C28 1.388(3)
C27 H27 0.9500
C28 C29 1.387(3)
C28 H28 0.9500
C29 O6 1.367(3)
C29 C30 1.390(3)
C30 C31 1.387(3)
C30 H30 0.9500
C31 H31 0.9500
O6 H6 0.82(3)
C32 Cl1 1.738(3)
C32 Cl2 1.746(3)
C32 H32A 0.9900
C32 H32B 0.9900

loop_
_geom_hbond_atom_site_label_D
_geom_hbond_atom_site_label_H
_geom_hbond_atom_site_label_A
_geom_hbond_distance_DH
_geom_hbond_distance_HA
_geom_hbond_distance_DA
_geom_hbond_angle_DHA
_geom_hbond_site_symmetry_A
O6 H6 O5 0.82(3) 1.94(3) 2.754(2) 173(3) 3_566

loop_
_geom_torsion_atom_site_label_1
_geom_torsion_atom_site_label_2
_geom_torsion_atom_site_label_3
_geom_torsion_atom_site_label_4
_geom_torsion
C24 N C1 C2 -170.27(18)
C25 N C1 C2 5.6(3)
C24 N C1 C12 9.4(3)
C25 N C1 C12 -174.67(17)
N C1 C2 C3 179.41(18)
C12 C1 C2 C3 -0.3(3)
C1 C2 C3 C4 -1.4(3)
C2 C3 C4 C11 1.5(3)
C2 C3 C4 B1 -174.99(19)
C3 C4 B1 O1A 11.8(6)
C11 C4 B1 O1A -164.6(5)
C3 C4 B1 O2A -165.8(5)
C11 C4 B1 O2A 17.8(5)
C3 C4 B1 O2 166.8(4)
C11 C4 B1 O2 -9.5(5)
C3 C4 B1 O1 -9.2(5)
C11 C4 B1 O1 174.5(4)
O2 B1 O1 C5 -3.8(5)
C4 B1 O1 C5 172.7(3)
O1 B1 O2 C8 -10.0(5)
C4 B1 O2 C8 173.6(3)
O2A B1 O1A C5 2.5(7)
C4 B1 O1A C5 -175.2(3)
O1A B1 O2A C8 10.6(6)
C4 B1 O2A C8 -171.7(3)
B1 O1 C5 C7 143.3(6)
B1 O1 C5 C8 14.3(6)
B1 O1 C5 C6 -104.1(6)
B1 O1A C5 C6A -138.7(9)
B1 O1A C5 C8 -14.0(7)
B1 O1A C5 C7A 99.2(8)
B1 O2 C8 C10 -100.1(8)
B1 O2 C8 C9 140.7(5)
B1 O2 C8 C5 17.9(5)
B1 O2A C8 C10A -143.0(7)
B1 O2A C8 C9A 100.8(7)
B1 O2A C8 C5 -18.1(6)
O1 C5 C8 O2 -19.6(6)
C7 C5 C8 O2 -142.4(6)
C6 C5 C8 O2 93.3(6)
O1 C5 C8 C10 96.6(6)
C7 C5 C8 C10 -26.2(7)
C6 C5 C8 C10 -150.5(6)
C6A C5 C8 C10A -104.5(10)
O1A C5 C8 C10A 133.5(7)
C7A C5 C8 C10A 25.0(8)
C6A C5 C8 C9A 28.9(10)
O1A C5 C8 C9A -93.1(7)
C7A C5 C8 C9A 158.4(8)
C6A C5 C8 O2A 141.1(9)
O1A C5 C8 O2A 19.0(7)
C7A C5 C8 O2A -89.4(8)
O1 C5 C8 C9 -139.1(6)
C7 C5 C8 C9 98.1(7)
C6 C5 C8 C9 -26.2(6)
C3 C4 C11 C12 0.0(3)
B1 C4 C11 C12 176.57(19)
C4 C11 C12 O3 177.47(18)
C4 C11 C12 C1 -1.8(3)
C2 C1 C12 C11 1.9(3)
N C1 C12 C11 -177.84(18)
C2 C1 C12 O3 -177.33(17)
N C1 C12 O3 3.0(3)
C11 C12 O3 C13 167.48(17)
C1 C12 O3 C13 -13.3(3)
C12 O3 C13 C14 -169.52(16)
C12 O3 C13 C24 11.6(3)
O3 C13 C14 C15 179.93(16)
C24 C13 C14 C15 -1.1(3)
C13 C14 C15 C22 0.5(3)
C13 C14 C15 B2 -177.28(17)
C22 C15 B2 O4 169.90(19)
C14 C15 B2 O4 -12.6(3)
C22 C15 B2 O5 -12.5(3)
C14 C15 B2 O5 165.02(18)
O5 B2 O4 C16 -9.0(2)
C15 B2 O4 C16 168.83(18)
O4 B2 O5 C19 -10.1(2)
C15 B2 O5 C19 172.14(18)
B2 O4 C16 C17 -97.1(2)
B2 O4 C16 C18 143.4(2)
B2 O4 C16 C19 22.6(2)
B2 O5 C19 C20 145.06(19)
B2 O5 C19 C21 -96.01(19)
B2 O5 C19 C16 23.07(19)
O4 C16 C19 O5 -27.35(19)
C17 C16 C19 O5 87.5(2)
C18 C16 C19 O5 -143.69(18)
O4 C16 C19 C20 -144.61(18)
C17 C16 C19 C20 -29.8(3)
C18 C16 C19 C20 99.0(2)
O4 C16 C19 C21 86.2(2)
C17 C16 C19 C21 -159.0(2)
C18 C16 C19 C21 -30.1(3)
C14 C15 C22 C23 0.3(3)
B2 C15 C22 C23 177.89(18)
C15 C22 C23 C24 -0.4(3)
C1 N C24 C23 169.62(17)
C25 N C24 C23 -6.3(3)
C1 N C24 C13 -11.1(3)
C25 N C24 C13 172.97(16)
C22 C23 C24 N 179.05(18)
C22 C23 C24 C13 -0.2(3)
C14 C13 C24 N -178.31(17)
O3 C13 C24 N 0.6(3)
C14 C13 C24 C23 1.0(3)
O3 C13 C24 C23 179.87(17)
C24 N C25 C26 88.5(2)
C1 N C25 C26 -87.3(2)
N C25 C26 C27 14.1(3)
N C25 C26 C31 -168.76(17)
C31 C26 C27 C28 -0.3(3)
C25 C26 C27 C28 176.8(2)
C26 C27 C28 C29 0.1(3)
C27 C28 C29 O6 -178.9(2)
C27 C28 C29 C30 0.4(3)
O6 C29 C30 C31 178.7(2)
C28 C29 C30 C31 -0.6(3)
C29 C30 C31 C26 0.4(3)
C27 C26 C31 C30 0.1(3)
C25 C26 C31 C30 -177.13(19)
